data_7214831
loop_
_publ_author_name
'Montis, Riccardo'
'Hursthouse, Michael B.'

_publ_section_title
;
 Crystalline adducts of some substituted salicylic acids with
 4-aminopyridine, including hydrates and solvates: contact and separated
 ionic complexes with diverse supramolecular synthons
;
_journal_issue 21
_journal_name_full CrystEngComm
_journal_page_first 7466
_journal_paper_doi 10.1039/c2ce26008e
_journal_volume 14
_journal_year 2012
_chemical_formula_moiety 'C7 H4 F O3, C5 H7 N2'
_chemical_formula_sum 'C12 H11 F N2 O3'
_chemical_formula_weight 250.23
_chemical_name_common 4-aminopyridinium_6-fluorosalicylate
_chemical_name_systematic
;
4-aminopyridinium_6-fluorosalicylate
;
_space_group_IT_number 61
_symmetry_cell_setting orthorhombic
_symmetry_space_group_name_Hall '-P 2ac 2ab'
_symmetry_space_group_name_H-M 'P b c a'
_atom_sites_solution_hydrogens geom
_atom_sites_solution_primary direct
_atom_sites_solution_secondary difmap
_audit_creation_method SHELXL-97
_cell_angle_alpha 90.00
_cell_angle_beta 90.00
_cell_angle_gamma 90.00
_cell_formula_units_Z 8
_cell_length_a 11.655(1)
_cell_length_b 11.6654(3)
_cell_length_c 16.9859(4)
_cell_measurement_reflns_used 68667
_cell_measurement_temperature 120(2)
_cell_measurement_theta_max 27.48
_cell_measurement_theta_min 2.91
_cell_volume 2309.4(2)
_computing_cell_refinement 'DENZO (Otwinowski & Minor, 1997) & COLLECT (Hooft, R.W.W., 1998)'
_computing_data_collection 'COLLECT (Hooft, R.W.W., 1998)'
_computing_data_reduction 'DENZO (Otwinowski & Minor, 1997) & COLLECT (Hooft, R.W.W., 1998)'
_computing_structure_refinement 'SHELXL-97 (Sheldrick, 2008)'
_diffrn_ambient_temperature 120(2)
_diffrn_detector_area_resol_mean 9.091
_diffrn_measured_fraction_theta_full 0.998
_diffrn_measured_fraction_theta_max 0.998
_diffrn_measurement_device_type 'Bruker-Nonius Roper CCD camera on \k-goniostat'
_diffrn_measurement_method '\f & \w scans'
_diffrn_radiation_monochromator graphite
_diffrn_radiation_source 'Bruker-Nonius FR591 rotating anode'
_diffrn_radiation_type MoK\a
_diffrn_radiation_wavelength 0.71073
_diffrn_reflns_av_R_equivalents 0.0825
_diffrn_reflns_av_sigmaI/netI 0.0309
_diffrn_reflns_limit_h_max 15
_diffrn_reflns_limit_h_min -15
_diffrn_reflns_limit_k_max 15
_diffrn_reflns_limit_k_min -15
_diffrn_reflns_limit_l_max 22
_diffrn_reflns_limit_l_min -22
_diffrn_reflns_number 49936
_diffrn_reflns_theta_full 27.50
_diffrn_reflns_theta_max 27.50
_diffrn_reflns_theta_min 2.97
_exptl_absorpt_coefficient_mu 0.115
_exptl_absorpt_correction_T_max 0.9886
_exptl_absorpt_correction_T_min 0.9795
_exptl_absorpt_correction_type multi-scan
_exptl_absorpt_process_details 'SADABS 2007/2 (Sheldrick, G.M., 2007)'
_exptl_crystal_colour Colourless
_exptl_crystal_density_diffrn 1.439
_exptl_crystal_density_method 'not measured'
_exptl_crystal_description Block
_exptl_crystal_F_000 1040
_exptl_crystal_size_max 0.18
_exptl_crystal_size_mid 0.18
_exptl_crystal_size_min 0.10
_refine_diff_density_max 0.267
_refine_diff_density_min -0.263
_refine_diff_density_rms 0.073
_refine_ls_extinction_method none
_refine_ls_goodness_of_fit_ref 1.080
_refine_ls_hydrogen_treatment mixed
_refine_ls_matrix_type full
_refine_ls_number_parameters 167
_refine_ls_number_reflns 2648
_refine_ls_number_restraints 0
_refine_ls_restrained_S_all 1.080
_refine_ls_R_factor_all 0.0635
_refine_ls_R_factor_gt 0.0496
_refine_ls_shift/su_max 0.000
_refine_ls_shift/su_mean 0.000
_refine_ls_structure_factor_coef Fsqd
_refine_ls_weighting_details 'calc w=1/[\s^2^(Fo^2^)+(0.0566P)^2^+1.1138P] where P=(Fo^2^+2Fc^2^)/3'
_refine_ls_weighting_scheme calc
_refine_ls_wR_factor_gt 0.1160
_refine_ls_wR_factor_ref 0.1250
_reflns_number_gt 2208
_reflns_number_total 2648
_reflns_threshold_expression >2\s(I)
_cod_data_source_file c2ce26008e.txt
_cod_data_source_block 4-aminopyridinium_6-fluorosalicylate
_cod_original_sg_symbol_H-M Pbca
_cod_database_code 7214831

loop_
_symmetry_equiv_pos_as_xyz
'x, y, z'
'-x+1/2, -y, z+1/2'
'-x, y+1/2, -z+1/2'
'x+1/2, -y+1/2, -z'
'-x, -y, -z'
'x-1/2, y, -z-1/2'
'x, -y-1/2, z-1/2'
'-x-1/2, y-1/2, z'

loop_
_atom_site_label
_atom_site_type_symbol
_atom_site_fract_x
_atom_site_fract_y
_atom_site_fract_z
_atom_site_U_iso_or_equiv
_atom_site_adp_type
_atom_site_occupancy
_atom_site_symmetry_multiplicity
_atom_site_calc_flag
_atom_site_refinement_flags
C11 C 0.56062(13) 0.47182(13) 0.33800(9) 0.0253(3) Uani 1 1 d .
C12 C 0.61500(14) 0.54443(14) 0.28353(10) 0.0285(4) Uani 1 1 d .
C13 C 0.70975(15) 0.51507(15) 0.24021(10) 0.0330(4) Uani 1 1 d .
H13 H 0.7438 0.5679 0.2046 0.040 Uiso 1 1 calc R
C14 C 0.75473(15) 0.40493(15) 0.25013(11) 0.0344(4) Uani 1 1 d .
H14 H 0.8207 0.3826 0.2212 0.041 Uiso 1 1 calc R
C15 C 0.70454(15) 0.32849(15) 0.30138(10) 0.0330(4) Uani 1 1 d .
H15 H 0.7354 0.2535 0.3070 0.040 Uiso 1 1 calc R
C16 C 0.60880(14) 0.36067(14) 0.34503(10) 0.0287(4) Uani 1 1 d .
C17 C 0.45773(14) 0.50595(13) 0.38602(9) 0.0261(3) Uani 1 1 d .
O12 O 0.41198(10) 0.42592(10) 0.42744(7) 0.0336(3) Uani 1 1 d .
O11 O 0.42001(10) 0.60547(10) 0.38489(8) 0.0335(3) Uani 1 1 d .
O13 O 0.56424(11) 0.28282(10) 0.39510(8) 0.0358(3) Uani 1 1 d .
F11 F 0.57172(9) 0.65131(8) 0.27148(6) 0.0381(3) Uani 1 1 d .
H13A H 0.504(2) 0.315(2) 0.4147(14) 0.064(8) Uiso 1 1 d .
C21 C 0.20210(15) 0.64076(14) 0.49564(10) 0.0310(4) Uani 1 1 d .
H21A H 0.2459 0.6887 0.4619 0.037 Uiso 1 1 calc R
C22 C 0.11481(14) 0.68688(13) 0.53745(10) 0.0285(4) Uani 1 1 d .
H22 H 0.0977 0.7662 0.5330 0.034 Uiso 1 1 calc R
C23 C 0.04874(14) 0.61560(14) 0.58818(10) 0.0276(4) Uani 1 1 d .
C24 C 0.07771(15) 0.49772(13) 0.59110(10) 0.0285(4) Uani 1 1 d .
H24 H 0.0351 0.4466 0.6234 0.034 Uiso 1 1 calc R
C25 C 0.16683(15) 0.45840(14) 0.54732(10) 0.0313(4) Uani 1 1 d .
H25 H 0.1861 0.3794 0.5497 0.038 Uiso 1 1 calc R
N21 N 0.22855(12) 0.52824(12) 0.50071(8) 0.0318(3) Uani 1 1 d .
H21 H 0.2864 0.5005 0.4734 0.038 Uiso 1 1 calc R
N22 N -0.03681(13) 0.65871(12) 0.63024(9) 0.0369(4) Uani 1 1 d .
H22A H -0.0775 0.6138 0.6611 0.044 Uiso 1 1 calc R
H22B H -0.0529 0.7323 0.6273 0.044 Uiso 1 1 calc R

loop_
_atom_site_aniso_label
_atom_site_aniso_U_11
_atom_site_aniso_U_22
_atom_site_aniso_U_33
_atom_site_aniso_U_23
_atom_site_aniso_U_13
_atom_site_aniso_U_12
C11 0.0245(7) 0.0222(7) 0.0293(8) -0.0006(6) -0.0036(6) -0.0027(6)
C12 0.0316(8) 0.0207(8) 0.0333(8) 0.0009(6) -0.0044(7) -0.0042(6)
C13 0.0316(9) 0.0349(9) 0.0323(9) 0.0001(7) 0.0014(7) -0.0094(7)
C14 0.0261(8) 0.0422(10) 0.0349(9) -0.0051(8) 0.0004(7) 0.0013(7)
C15 0.0328(9) 0.0308(9) 0.0353(9) -0.0016(7) -0.0023(7) 0.0059(7)
C16 0.0306(8) 0.0239(8) 0.0315(9) 0.0004(7) -0.0024(7) -0.0008(6)
C17 0.0262(8) 0.0211(7) 0.0309(8) -0.0003(6) -0.0040(6) -0.0028(6)
O12 0.0357(6) 0.0229(6) 0.0422(7) 0.0050(5) 0.0099(5) 0.0009(5)
O11 0.0337(6) 0.0191(6) 0.0477(7) 0.0001(5) 0.0029(5) 0.0007(5)
O13 0.0398(7) 0.0228(6) 0.0448(7) 0.0079(5) 0.0098(6) 0.0060(5)
F11 0.0436(6) 0.0218(5) 0.0488(6) 0.0081(4) 0.0061(5) -0.0014(4)
C21 0.0333(9) 0.0270(8) 0.0326(8) 0.0021(7) -0.0014(7) -0.0047(7)
C22 0.0324(8) 0.0189(7) 0.0342(8) 0.0029(6) -0.0033(7) -0.0008(6)
C23 0.0285(8) 0.0223(8) 0.0321(9) -0.0009(6) -0.0033(7) -0.0006(6)
C24 0.0325(8) 0.0193(7) 0.0336(9) 0.0027(6) -0.0016(7) -0.0022(6)
C25 0.0345(9) 0.0245(8) 0.0349(9) -0.0003(7) -0.0035(7) -0.0011(7)
N21 0.0308(7) 0.0288(8) 0.0358(7) -0.0034(6) 0.0022(6) 0.0021(6)
N22 0.0400(8) 0.0226(7) 0.0480(9) 0.0034(6) 0.0119(7) 0.0009(6)

loop_
_atom_type_symbol
_atom_type_description
_atom_type_scat_dispersion_real
_atom_type_scat_dispersion_imag
_atom_type_scat_source
C C 0.0033 0.0016 'International Tables Vol C Tables 4.2.6.8 and 6.1.1.4'
H H 0.0000 0.0000 'International Tables Vol C Tables 4.2.6.8 and 6.1.1.4'
N N 0.0061 0.0033 'International Tables Vol C Tables 4.2.6.8 and 6.1.1.4'
O O 0.0106 0.0060 'International Tables Vol C Tables 4.2.6.8 and 6.1.1.4'
F F 0.0171 0.0103 'International Tables Vol C Tables 4.2.6.8 and 6.1.1.4'

loop_
_geom_angle_atom_site_label_1
_geom_angle_atom_site_label_2
_geom_angle_atom_site_label_3
_geom_angle
C12 C11 C16 115.34(15)
C12 C11 C17 123.85(14)
C16 C11 C17 120.81(14)
F11 C12 C13 116.56(15)
F11 C12 C11 118.96(15)
C13 C12 C11 124.48(16)
C12 C13 C14 117.85(16)
C12 C13 H13 121.1
C14 C13 H13 121.1
C15 C14 C13 120.82(16)
C15 C14 H14 119.6
C13 C14 H14 119.6
C14 C15 C16 120.20(16)
C14 C15 H15 119.9
C16 C15 H15 119.9
O13 C16 C15 117.61(15)
O13 C16 C11 121.09(15)
C15 C16 C11 121.29(15)
O11 C17 O12 122.74(15)
O11 C17 C11 121.43(14)
O12 C17 C11 115.82(13)
C16 O13 H13A 104.9(17)
N21 C21 C22 121.65(16)
N21 C21 H21A 119.2
C22 C21 H21A 119.2
C21 C22 C23 119.50(15)
C21 C22 H22 120.3
C23 C22 H22 120.3
N22 C23 C24 121.91(16)
N22 C23 C22 120.76(15)
C24 C23 C22 117.33(15)
C25 C24 C23 119.42(16)
C25 C24 H24 120.3
C23 C24 H24 120.3
N21 C25 C24 121.82(16)
N21 C25 H25 119.1
C24 C25 H25 119.1
C25 N21 C21 120.27(15)
C25 N21 H21 119.9
C21 N21 H21 119.9
C23 N22 H22A 120.0
C23 N22 H22B 120.0
H22A N22 H22B 120.0

loop_
_geom_bond_atom_site_label_1
_geom_bond_atom_site_label_2
_geom_bond_distance
C11 C12 1.405(2)
C11 C16 1.418(2)
C11 C17 1.504(2)
C12 F11 1.3604(19)
C12 C13 1.370(2)
C13 C14 1.398(2)
C13 H13 0.9500
C14 C15 1.377(3)
C14 H14 0.9500
C15 C16 1.391(2)
C15 H15 0.9500
C16 O13 1.348(2)
C17 O11 1.2416(19)
C17 O12 1.2848(19)
O13 H13A 0.86(3)
C21 N21 1.351(2)
C21 C22 1.352(2)
C21 H21A 0.9500
C22 C23 1.424(2)
C22 H22 0.9500
C23 N22 1.326(2)
C23 C24 1.417(2)
C24 C25 1.357(2)
C24 H24 0.9500
C25 N21 1.345(2)
C25 H25 0.9500
N21 H21 0.8800
N22 H22A 0.8800
N22 H22B 0.8800

loop_
_geom_hbond_atom_site_label_D
_geom_hbond_atom_site_label_H
_geom_hbond_atom_site_label_A
_geom_hbond_distance_DH
_geom_hbond_distance_HA
_geom_hbond_distance_DA
_geom_hbond_angle_DHA
_geom_hbond_site_symmetry_A
N22 H22B O11 0.88 1.93 2.8083(19) 175.9 4_466
N22 H22B F11 0.88 2.63 3.0493(19) 110.4 4_466
O13 H13A O12 0.86(3) 1.69(3) 2.4976(17) 154(2) .
N21 H21 O12 0.88 1.87 2.7466(19) 171.5 .
N21 H21 O11 0.88 2.49 3.1083(19) 128.2 .
